data_4132115
loop_
_publ_author_name
'Wang, Yong'
'Wen, Xin'
'Cui, Xin'
'Zhang, X. Peter'

_publ_section_title
;
 Enantioselective Radical Cyclization for Construction of 5-Membered Ring
 Structures by Metalloradical C-H Alkylation.
;
_journal_issue 14
_journal_name_full 'Journal of the American Chemical Society'
_journal_page_first 4792
_journal_page_last 4796
_journal_paper_doi 10.1021/jacs.8b01662
_journal_volume 140
_journal_year 2018
_chemical_absolute_configuration ad
_chemical_formula_moiety 'C15 H20 Br N O2'
_chemical_formula_sum 'C15 H20 Br N O2'
_chemical_formula_weight 326.23
_space_group_crystal_system monoclinic
_space_group_IT_number 4
_space_group_name_Hall 'P 2yb'
_space_group_name_H-M_alt 'P 1 21 1'
_atom_sites_solution_hydrogens geom
_atom_sites_solution_primary dual
_atom_sites_solution_secondary difmap
_audit_creation_method SHELXL-2014/7
_cell_angle_alpha 90
_cell_angle_beta 111.0450(10)
_cell_angle_gamma 90
_cell_formula_units_Z 2
_cell_length_a 8.3662(4)
_cell_length_b 11.0924(5)
_cell_length_c 8.7666(4)
_cell_measurement_reflns_used 8499
_cell_measurement_temperature 100(2)
_cell_measurement_theta_max 66.70
_cell_measurement_theta_min 5.67
_cell_volume 759.29(6)
_computing_cell_refinement 'SAINT (Bruker, 2014)'
_computing_data_collection 'APEX2 (Bruker, 2014)'
_computing_data_reduction 'SAINT (Bruker, 2014)'
_computing_molecular_graphics 'Bruker SHELXTL'
_computing_publication_material 'Bruker SHELXTL'
_computing_structure_refinement 'SHELXL-2014 (Sheldrick, 2014)'
_computing_structure_solution 'SHELXL-2014 (Sheldrick, 2014)'
_diffrn_ambient_temperature 100(2)
_diffrn_measured_fraction_theta_full 0.999
_diffrn_measured_fraction_theta_max 0.999
_diffrn_measurement_device_type 'Bruker Kappa DUO CCD diffractometer'
_diffrn_measurement_method '\f and \w scans'
_diffrn_radiation_monochromator mirrors
_diffrn_radiation_type CuK\a
_diffrn_radiation_wavelength 1.54178
_diffrn_reflns_av_R_equivalents 0.0254
_diffrn_reflns_av_unetI/netI 0.0237
_diffrn_reflns_Laue_measured_fraction_full 0.999
_diffrn_reflns_Laue_measured_fraction_max 0.999
_diffrn_reflns_limit_h_max 9
_diffrn_reflns_limit_h_min -9
_diffrn_reflns_limit_k_max 13
_diffrn_reflns_limit_k_min -13
_diffrn_reflns_limit_l_max 10
_diffrn_reflns_limit_l_min -10
_diffrn_reflns_number 9034
_diffrn_reflns_point_group_measured_fraction_full 0.993
_diffrn_reflns_point_group_measured_fraction_max 0.993
_diffrn_reflns_theta_full 66.698
_diffrn_reflns_theta_max 66.698
_diffrn_reflns_theta_min 5.406
_diffrn_source 'microfocus sealed tube'
_diffrn_source_type 'Incoatec I\uS'
_exptl_absorpt_coefficient_mu 3.673
_exptl_absorpt_correction_T_max 0.7528
_exptl_absorpt_correction_T_min 0.5384
_exptl_absorpt_correction_type multi-scan
_exptl_absorpt_process_details
;
Sheldrick, G.M. (2013). SADABS. Bruker AXS Inc. Madison, WI USA.
;
_exptl_crystal_colour colorless
_exptl_crystal_density_diffrn 1.427
_exptl_crystal_density_meas ?
_exptl_crystal_density_method none
_exptl_crystal_description needle
_exptl_crystal_F_000 336
_exptl_crystal_size_max 0.410
_exptl_crystal_size_mid 0.130
_exptl_crystal_size_min 0.090
_refine_diff_density_max 0.656
_refine_diff_density_min -0.186
_refine_diff_density_rms 0.050
_refine_ls_abs_structure_details
;
 Flack x determined using 1242 quotients [(I+)-(I-)]/[(I+)+(I-)]
 (Parsons, Flack and Wagner, Acta Cryst. B69 (2013) 249-259).
;
_refine_ls_abs_structure_Flack -0.027(7)
_refine_ls_extinction_method none
_refine_ls_goodness_of_fit_ref 1.032
_refine_ls_hydrogen_treatment constr
_refine_ls_matrix_type full
_refine_ls_number_parameters 175
_refine_ls_number_reflns 2676
_refine_ls_number_restraints 1
_refine_ls_restrained_S_all 1.032
_refine_ls_R_factor_all 0.0201
_refine_ls_R_factor_gt 0.0200
_refine_ls_shift/su_max 0.000
_refine_ls_shift/su_mean 0.000
_refine_ls_structure_factor_coef Fsqd
_refine_ls_weighting_details 'w=1/[\s^2^(Fo^2^)+(0.0357P)^2^+0.1518P] where P=(Fo^2^+2Fc^2^)/3'
_refine_ls_weighting_scheme calc
_refine_ls_wR_factor_gt 0.0513
_refine_ls_wR_factor_ref 0.0514
_reflns_Friedel_coverage 0.882
_reflns_Friedel_fraction_full 0.986
_reflns_Friedel_fraction_max 0.986
_reflns_number_gt 2669
_reflns_number_total 2676
_reflns_threshold_expression 'I > 2\s(I)'
_cod_data_source_file ja8b01662_si_002.cif
_cod_data_source_block C15H20BrNO2
_cod_depositor_comments
;
The following automatic conversions were performed:

data item '_exptl_crystal_density_meas' value 'not measured' was
changed to '?' -- the value is perceived as not measured.

Automatic conversion script
Id: cif_fix_values 6909 2019-04-08 15:41:33Z antanas 
;
_cod_original_sg_symbol_H-M 'P 21'
_cod_database_code 4132115
_shelx_shelxl_version_number 2014/7
_shelx_space_group_comment
;
The symmetry employed for this shelxl refinement is uniquely defined
by the following loop, which should always be used as a source of
symmetry information in preference to the above space-group names.
They are only intended as comments.
;
_shelx_estimated_absorpt_t_min 0.314
_shelx_estimated_absorpt_t_max 0.733

loop_
_space_group_symop_operation_xyz
'x, y, z'
'-x, y+1/2, -z'

loop_
_atom_site_label
_atom_site_type_symbol
_atom_site_fract_x
_atom_site_fract_y
_atom_site_fract_z
_atom_site_U_iso_or_equiv
_atom_site_adp_type
_atom_site_occupancy
_atom_site_site_symmetry_order
_atom_site_calc_flag
_atom_site_refinement_flags_posn
_atom_site_refinement_flags_adp
Br1 Br 0.20177(3) 0.13799(3) 0.68131(3) 0.02354(10) Uani 1 1 d . .
O1 O 0.2762(2) 0.86124(17) 0.6443(2) 0.0192(4) Uani 1 1 d . .
O2 O 0.4116(2) 0.68415(18) 0.7486(2) 0.0162(4) Uani 1 1 d . .
N1 N 0.2139(3) 0.7567(2) 0.8383(3) 0.0169(5) Uani 1 1 d . .
C1 C 0.2123(3) 0.2998(2) 0.7576(3) 0.0177(5) Uani 1 1 d . .
C2 C 0.3358(3) 0.3272(3) 0.9080(3) 0.0197(5) Uani 1 1 d . .
H2 H 0.4130 0.2671 0.9695 0.024 Uiso 1 1 calc R U
C3 C 0.3448(3) 0.4439(3) 0.9670(3) 0.0177(5) Uani 1 1 d . .
H3 H 0.4308 0.4639 1.0688 0.021 Uiso 1 1 calc R U
C4 C 0.2305(3) 0.5320(3) 0.8802(3) 0.0148(6) Uani 1 1 d . .
C5 C 0.1069(3) 0.5016(3) 0.7289(3) 0.0180(5) Uani 1 1 d . .
H5 H 0.0281 0.5611 0.6682 0.022 Uiso 1 1 calc R U
C6 C 0.0977(3) 0.3865(3) 0.6661(3) 0.0187(5) Uani 1 1 d . .
H6 H 0.0146 0.3668 0.5625 0.022 Uiso 1 1 calc R U
C7 C 0.2376(3) 0.6552(3) 0.9533(3) 0.0174(6) Uani 1 1 d . .
H7 H 0.3498 0.6650 1.0453 0.021 Uiso 1 1 calc R U
C8 C 0.0909(4) 0.6783(3) 1.0180(4) 0.0196(6) Uani 1 1 d . .
H8A H -0.0186 0.6444 0.9432 0.024 Uiso 1 1 calc R U
H8B H 0.1177 0.6432 1.1282 0.024 Uiso 1 1 calc R U
C9 C 0.0833(4) 0.8158(3) 1.0232(4) 0.0233(6) Uani 1 1 d . .
H9A H -0.0285 0.8436 1.0249 0.028 Uiso 1 1 calc R U
H9B H 0.1760 0.8483 1.1202 0.028 Uiso 1 1 calc R U
C10 C 0.1074(4) 0.8535(3) 0.8655(4) 0.0231(6) Uani 1 1 d . .
H10A H -0.0041 0.8586 0.7738 0.028 Uiso 1 1 calc R U
H10B H 0.1661 0.9324 0.8785 0.028 Uiso 1 1 calc R U
C11 C 0.2992(3) 0.7744(2) 0.7348(3) 0.0156(5) Uani 1 1 d . .
C12 C 0.4974(4) 0.6703(2) 0.6290(3) 0.0186(6) Uani 1 1 d . .
C13 C 0.6197(4) 0.7748(3) 0.6446(4) 0.0242(6) Uani 1 1 d . .
H13A H 0.5541 0.8495 0.6096 0.036 Uiso 1 1 calc R U
H13B H 0.6872 0.7597 0.5755 0.036 Uiso 1 1 calc R U
H13C H 0.6966 0.7826 0.7587 0.036 Uiso 1 1 calc R U
C14 C 0.3644(4) 0.6587(3) 0.4577(3) 0.0272(8) Uani 1 1 d . .
H14A H 0.2839 0.5940 0.4559 0.041 Uiso 1 1 calc R U
H14B H 0.4215 0.6397 0.3807 0.041 Uiso 1 1 calc R U
H14C H 0.3019 0.7349 0.4261 0.041 Uiso 1 1 calc R U
C15 C 0.5935(4) 0.5528(3) 0.6829(4) 0.0250(6) Uani 1 1 d . .
H15A H 0.6774 0.5617 0.7940 0.037 Uiso 1 1 calc R U
H15B H 0.6529 0.5320 0.6084 0.037 Uiso 1 1 calc R U
H15C H 0.5124 0.4886 0.6812 0.037 Uiso 1 1 calc R U

loop_
_atom_site_aniso_label
_atom_site_aniso_U_11
_atom_site_aniso_U_22
_atom_site_aniso_U_33
_atom_site_aniso_U_23
_atom_site_aniso_U_13
_atom_site_aniso_U_12
Br1 0.03623(16) 0.01668(15) 0.02248(15) -0.00319(12) 0.01630(11) -0.00382(13)
O1 0.0238(10) 0.0173(9) 0.0187(9) 0.0026(7) 0.0103(8) 0.0015(7)
O2 0.0171(9) 0.0191(8) 0.0151(8) 0.0003(7) 0.0090(7) 0.0015(7)
N1 0.0210(11) 0.0138(12) 0.0204(12) 0.0022(10) 0.0128(10) -0.0007(9)
C1 0.0241(13) 0.0149(13) 0.0190(13) -0.0018(10) 0.0136(11) -0.0036(10)
C2 0.0200(13) 0.0224(14) 0.0180(12) 0.0037(10) 0.0082(10) 0.0025(11)
C3 0.0161(11) 0.0236(14) 0.0134(11) 0.0000(10) 0.0051(10) -0.0008(10)
C4 0.0151(12) 0.0197(14) 0.0123(12) 0.0017(11) 0.0081(10) -0.0040(11)
C5 0.0178(12) 0.0205(13) 0.0159(12) 0.0041(10) 0.0062(10) 0.0000(10)
C6 0.0182(13) 0.0229(14) 0.0138(11) 0.0008(10) 0.0045(10) -0.0052(10)
C7 0.0159(10) 0.0224(18) 0.0153(10) 0.0016(11) 0.0071(9) -0.0023(10)
C8 0.0221(13) 0.0210(14) 0.0206(13) 0.0000(10) 0.0135(11) -0.0016(10)
C9 0.0280(14) 0.0200(14) 0.0280(14) -0.0044(12) 0.0173(12) -0.0008(11)
C10 0.0252(14) 0.0203(14) 0.0299(15) 0.0008(12) 0.0174(12) 0.0042(11)
C11 0.0143(11) 0.0171(13) 0.0147(12) -0.0036(10) 0.0045(9) -0.0029(9)
C12 0.0200(13) 0.0230(18) 0.0171(12) -0.0022(9) 0.0120(11) -0.0019(10)
C13 0.0238(14) 0.0290(16) 0.0256(14) -0.0036(12) 0.0159(12) -0.0051(12)
C14 0.0297(14) 0.035(2) 0.0178(12) -0.0044(11) 0.0090(11) -0.0012(12)
C15 0.0264(15) 0.0242(15) 0.0299(15) -0.0001(12) 0.0170(13) 0.0047(12)

loop_
_atom_type_symbol
_atom_type_description
_atom_type_scat_dispersion_real
_atom_type_scat_dispersion_imag
_atom_type_scat_source
C C 0.0181 0.0091 'International Tables Vol C Tables 4.2.6.8 and 6.1.1.4'
H H 0.0000 0.0000 'International Tables Vol C Tables 4.2.6.8 and 6.1.1.4'
N N 0.0311 0.0180 'International Tables Vol C Tables 4.2.6.8 and 6.1.1.4'
O O 0.0492 0.0322 'International Tables Vol C Tables 4.2.6.8 and 6.1.1.4'
Br Br -0.6763 1.2805 'International Tables Vol C Tables 4.2.6.8 and 6.1.1.4'

loop_
_geom_angle_atom_site_label_1
_geom_angle_atom_site_label_2
_geom_angle_atom_site_label_3
_geom_angle
C11 O2 C12 121.0(2)
C11 N1 C10 120.0(2)
C11 N1 C7 126.4(2)
C10 N1 C7 112.7(2)
C2 C1 C6 121.4(3)
C2 C1 Br1 117.7(2)
C6 C1 Br1 120.8(2)
C1 C2 C3 118.8(2)
C1 C2 H2 120.6
C3 C2 H2 120.6
C2 C3 C4 121.3(2)
C2 C3 H3 119.4
C4 C3 H3 119.4
C3 C4 C5 118.6(3)
C3 C4 C7 119.6(2)
C5 C4 C7 121.7(3)
C6 C5 C4 121.1(3)
C6 C5 H5 119.4
C4 C5 H5 119.4
C5 C6 C1 118.7(2)
C5 C6 H6 120.6
C1 C6 H6 120.6
N1 C7 C4 115.33(19)
N1 C7 C8 101.2(2)
C4 C7 C8 113.1(2)
N1 C7 H7 109.0
C4 C7 H7 109.0
C8 C7 H7 109.0
C9 C8 C7 102.9(2)
C9 C8 H8A 111.2
C7 C8 H8A 111.2
C9 C8 H8B 111.2
C7 C8 H8B 111.2
H8A C8 H8B 109.1
C10 C9 C8 103.0(2)
C10 C9 H9A 111.2
C8 C9 H9A 111.2
C10 C9 H9B 111.2
C8 C9 H9B 111.2
H9A C9 H9B 109.1
N1 C10 C9 103.5(2)
N1 C10 H10A 111.1
C9 C10 H10A 111.1
N1 C10 H10B 111.1
C9 C10 H10B 111.1
H10A C10 H10B 109.0
O1 C11 O2 126.0(2)
O1 C11 N1 123.5(2)
O2 C11 N1 110.5(2)
O2 C12 C15 101.9(2)
O2 C12 C13 109.9(2)
C15 C12 C13 111.3(2)
O2 C12 C14 109.9(2)
C15 C12 C14 110.7(2)
C13 C12 C14 112.6(2)
C12 C13 H13A 109.5
C12 C13 H13B 109.5
H13A C13 H13B 109.5
C12 C13 H13C 109.5
H13A C13 H13C 109.5
H13B C13 H13C 109.5
C12 C14 H14A 109.5
C12 C14 H14B 109.5
H14A C14 H14B 109.5
C12 C14 H14C 109.5
H14A C14 H14C 109.5
H14B C14 H14C 109.5
C12 C15 H15A 109.5
C12 C15 H15B 109.5
H15A C15 H15B 109.5
C12 C15 H15C 109.5
H15A C15 H15C 109.5
H15B C15 H15C 109.5

loop_
_geom_bond_atom_site_label_1
_geom_bond_atom_site_label_2
_geom_bond_distance
Br1 C1 1.907(3)
O1 C11 1.219(3)
O2 C11 1.349(3)
O2 C12 1.477(3)
N1 C11 1.355(4)
N1 C10 1.468(4)
N1 C7 1.477(4)
C1 C2 1.385(4)
C1 C6 1.391(4)
C2 C3 1.386(4)
C2 H2 0.9500
C3 C4 1.388(4)
C3 H3 0.9500
C4 C5 1.399(4)
C4 C7 1.502(4)
C5 C6 1.382(4)
C5 H5 0.9500
C6 H6 0.9500
C7 C8 1.547(3)
C7 H7 1.0000
C8 C9 1.527(4)
C8 H8A 0.9900
C8 H8B 0.9900
C9 C10 1.525(4)
C9 H9A 0.9900
C9 H9B 0.9900
C10 H10A 0.9900
C10 H10B 0.9900
C12 C15 1.515(4)
C12 C13 1.519(4)
C12 C14 1.520(4)
C13 H13A 0.9800
C13 H13B 0.9800
C13 H13C 0.9800
C14 H14A 0.9800
C14 H14B 0.9800
C14 H14C 0.9800
C15 H15A 0.9800
C15 H15B 0.9800
C15 H15C 0.9800

loop_
_geom_torsion_atom_site_label_1
_geom_torsion_atom_site_label_2
_geom_torsion_atom_site_label_3
_geom_torsion_atom_site_label_4
_geom_torsion
C6 C1 C2 C3 -0.3(4)
Br1 C1 C2 C3 -179.25(19)
C1 C2 C3 C4 1.5(4)
C2 C3 C4 C5 -1.3(4)
C2 C3 C4 C7 176.2(2)
C3 C4 C5 C6 0.1(4)
C7 C4 C5 C6 -177.4(2)
C4 C5 C6 C1 1.0(4)
C2 C1 C6 C5 -0.9(4)
Br1 C1 C6 C5 178.00(19)
C11 N1 C7 C4 -50.9(3)
C10 N1 C7 C4 139.7(2)
C11 N1 C7 C8 -173.4(2)
C10 N1 C7 C8 17.3(3)
C3 C4 C7 N1 139.5(3)
C5 C4 C7 N1 -43.1(3)
C3 C4 C7 C8 -104.7(3)
C5 C4 C7 C8 72.7(3)
N1 C7 C8 C9 -35.2(3)
C4 C7 C8 C9 -159.2(2)
C7 C8 C9 C10 40.9(3)
C11 N1 C10 C9 -162.4(2)
C7 N1 C10 C9 7.7(3)
C8 C9 C10 N1 -29.9(3)
C12 O2 C11 O1 -11.9(4)
C12 O2 C11 N1 168.8(2)
C10 N1 C11 O1 -10.1(4)
C7 N1 C11 O1 -178.7(3)
C10 N1 C11 O2 169.3(2)
C7 N1 C11 O2 0.6(4)
C11 O2 C12 C15 -174.3(2)
C11 O2 C12 C13 67.5(3)
C11 O2 C12 C14 -56.9(3)
